data_7049319
loop_
_publ_author_name
'Mei, Yanbo'
'Borger, Jaap E.'
'Wu, Dong-Jun'
'Gr\"utzmacher, Hansj\"org'

_publ_section_title
;
 Salen supported Al-O-C[triple bond, length as m-dash]P and Ga-P[double
 bond, length as m-dash]C[double bond, length as m-dash]O complexes.
;
_journal_issue 13
_journal_name_full 'Dalton transactions (Cambridge, England : 2003)'
_journal_page_first 4370
_journal_page_last 4374
_journal_paper_doi 10.1039/c9dt00485h
_journal_volume 48
_journal_year 2019
_chemical_formula_moiety 'C O P, C11 H21 N2'
_chemical_formula_sum 'C12 H21 N2 O P'
_chemical_formula_weight 240.28
_space_group_crystal_system monoclinic
_space_group_IT_number 14
_space_group_name_Hall '-P 2yn'
_space_group_name_H-M_alt 'P 1 21/n 1'
_symmetry_space_group_name_Hall '-P 2yn'
_symmetry_space_group_name_H-M 'P 1 21/n 1'
_atom_sites_solution_hydrogens mixed
_atom_sites_solution_primary dual
_audit_creation_date 2018-08-07
_audit_creation_method
;
Olex2 1.2
(compiled 2017.03.28 svn.r3405 for OlexSys, GUI svn.r5337)
;
_audit_update_record
;
2018-08-07 deposited with the CCDC.    2019-03-01 downloaded from the CCDC.
;
_cell_angle_alpha 90
_cell_angle_beta 92.833(2)
_cell_angle_gamma 90
_cell_formula_units_Z 4
_cell_length_a 8.2221(4)
_cell_length_b 7.4477(4)
_cell_length_c 22.3476(12)
_cell_measurement_reflns_used 5537
_cell_measurement_temperature 100.0
_cell_measurement_theta_max 32.98
_cell_measurement_theta_min 2.60
_cell_volume 1366.80(12)
_computing_cell_refinement 'SAINT v8.37A (Bruker, 2015)'
_computing_data_reduction 'SAINT v8.37A (Bruker, 2015)'
_computing_molecular_graphics 'Olex2 (Dolomanov et al., 2009)'
_computing_publication_material 'Olex2 (Dolomanov et al., 2009)'
_computing_structure_refinement 'ShelXL (Sheldrick, 2015)'
_computing_structure_solution 'ShelXT (Sheldrick, 2015)'
_diffrn_ambient_temperature 100.02
_diffrn_measured_fraction_theta_full 0.990
_diffrn_measured_fraction_theta_max 0.988
_diffrn_measurement_device_type 'Bruker APEX-II CCD'
_diffrn_measurement_method '\f and \w scans'
_diffrn_radiation_type MoK\a
_diffrn_radiation_wavelength 0.71073
_diffrn_reflns_av_R_equivalents 0.0417
_diffrn_reflns_av_unetI/netI 0.0470
_diffrn_reflns_Laue_measured_fraction_full 0.990
_diffrn_reflns_Laue_measured_fraction_max 0.988
_diffrn_reflns_limit_h_max 10
_diffrn_reflns_limit_h_min -10
_diffrn_reflns_limit_k_max 9
_diffrn_reflns_limit_k_min -9
_diffrn_reflns_limit_l_max 29
_diffrn_reflns_limit_l_min -29
_diffrn_reflns_number 10929
_diffrn_reflns_point_group_measured_fraction_full 0.990
_diffrn_reflns_point_group_measured_fraction_max 0.988
_diffrn_reflns_theta_full 25.242
_diffrn_reflns_theta_max 28.278
_diffrn_reflns_theta_min 2.600
_diffrn_standards_number 0
_exptl_absorpt_coefficient_mu 0.185
_exptl_absorpt_correction_T_max 0.7465
_exptl_absorpt_correction_T_min 0.6416
_exptl_absorpt_correction_type none
_exptl_crystal_colour 'clear colourless'
_exptl_crystal_colour_lustre clear
_exptl_crystal_colour_primary colourless
_exptl_crystal_density_diffrn 1.168
_exptl_crystal_description plate
_exptl_crystal_F_000 520
_exptl_crystal_size_max 0.32
_exptl_crystal_size_mid 0.22
_exptl_crystal_size_min 0.04
_refine_diff_density_max 0.306
_refine_diff_density_min -0.255
_refine_diff_density_rms 0.049
_refine_ls_extinction_method none
_refine_ls_goodness_of_fit_ref 1.035
_refine_ls_hydrogen_treatment mixed
_refine_ls_matrix_type full
_refine_ls_number_parameters 155
_refine_ls_number_reflns 3343
_refine_ls_number_restraints 0
_refine_ls_restrained_S_all 1.035
_refine_ls_R_factor_all 0.0544
_refine_ls_R_factor_gt 0.0382
_refine_ls_shift/su_max 0.000
_refine_ls_shift/su_mean 0.000
_refine_ls_structure_factor_coef Fsqd
_refine_ls_weighting_details 'w=1/[\s^2^(Fo^2^)+(0.0281P)^2^+0.6336P] where P=(Fo^2^+2Fc^2^)/3'
_refine_ls_weighting_scheme calc
_refine_ls_wR_factor_gt 0.0861
_refine_ls_wR_factor_ref 0.0926
_reflns_Friedel_coverage 0.000
_reflns_number_gt 2675
_reflns_number_total 3343
_reflns_threshold_expression 'I > 2\s(I)'
_cod_data_source_file c9dt00485h2.cif
_cod_data_source_block mo_myb4136a_0m
_cod_depositor_comments 'Adding full bibliography for 7049316--7049321.cif.'
_cod_database_code 7049319
_shelx_shelxl_version_number 2014/7
_shelx_space_group_comment
;
The symmetry employed for this shelxl refinement is uniquely defined
by the following loop, which should always be used as a source of
symmetry information in preference to the above space-group names.
They are only intended as comments.
;
_shelx_estimated_absorpt_t_max 0.993
_shelx_estimated_absorpt_t_min 0.943
_olex2_refinement_description
;
1. Fixed Uiso
 At 1.2 times of:
  All C(H) groups
 At 1.5 times of:
  All C(H,H,H) groups
2.a Ternary CH refined with riding coordinates:
 C7(H7), C10(H10)
2.b Idealised Me refined as rotating group:
 C9(H9A,H9B,H9C), C5(H5A,H5B,H5C), C6(H6A,H6B,H6C), C8(H8A,H8B,H8C), C12(H12A,
 H12B,H12C), C11(H11A,H11B,H11C)
;
_olex2_submission_special_instructions 'No special instructions were received'

loop_
_space_group_symop_operation_xyz
'x, y, z'
'-x+1/2, y+1/2, -z+1/2'
'-x, -y, -z'
'x-1/2, -y-1/2, z-1/2'

loop_
_atom_site_label
_atom_site_type_symbol
_atom_site_fract_x
_atom_site_fract_y
_atom_site_fract_z
_atom_site_U_iso_or_equiv
_atom_site_adp_type
_atom_site_occupancy
_atom_site_site_symmetry_order
_atom_site_calc_flag
_atom_site_refinement_flags_posn
P1 P -0.04085(5) 0.79115(5) 0.35301(2) 0.02165(11) Uani 1 1 d .
O1 O 0.22409(14) 0.82799(15) 0.43546(5) 0.0318(3) Uani 1 1 d .
N2 N 0.35770(13) 0.32235(14) 0.40722(5) 0.0124(2) Uani 1 1 d .
N1 N 0.44835(13) 0.46565(14) 0.33118(5) 0.0127(2) Uani 1 1 d .
C3 C 0.56427(16) 0.33644(17) 0.34751(6) 0.0130(3) Uani 1 1 d .
C2 C 0.32593(17) 0.45406(18) 0.36807(6) 0.0136(3) Uani 1 1 d .
C4 C 0.50791(16) 0.24642(17) 0.39539(6) 0.0128(3) Uani 1 1 d .
C7 C 0.46245(16) 0.60493(18) 0.28401(6) 0.0148(3) Uani 1 1 d .
H7 H 0.5541 0.5701 0.2586 0.018 Uiso 1 1 calc R
C9 C 0.30846(17) 0.61399(19) 0.24410(6) 0.0178(3) Uani 1 1 d .
H9A H 0.2864 0.4959 0.2262 0.027 Uiso 1 1 calc GR
H9B H 0.3223 0.7026 0.2123 0.027 Uiso 1 1 calc GR
H9C H 0.2169 0.6494 0.2680 0.027 Uiso 1 1 calc GR
C10 C 0.25546(17) 0.27316(18) 0.45805(6) 0.0156(3) Uani 1 1 d .
H10 H 0.2763 0.1440 0.4680 0.019 Uiso 1 1 calc R
C5 C 0.58286(17) 0.09780(18) 0.43151(6) 0.0173(3) Uani 1 1 d .
H5A H 0.6124 0.1412 0.4720 0.026 Uiso 1 1 calc GR
H5B H 0.6807 0.0553 0.4126 0.026 Uiso 1 1 calc GR
H5C H 0.5048 -0.0011 0.4338 0.026 Uiso 1 1 calc GR
C1 C 0.10939(18) 0.81520(18) 0.40053(6) 0.0179(3) Uani 1 1 d .
C6 C 0.71823(17) 0.31246(19) 0.31579(6) 0.0184(3) Uani 1 1 d .
H6A H 0.6924 0.2941 0.2729 0.028 Uiso 1 1 calc GR
H6B H 0.7772 0.2077 0.3322 0.028 Uiso 1 1 calc GR
H6C H 0.7862 0.4198 0.3214 0.028 Uiso 1 1 calc GR
C8 C 0.50602(18) 0.78334(19) 0.31397(7) 0.0195(3) Uani 1 1 d .
H8A H 0.4173 0.8209 0.3389 0.029 Uiso 1 1 calc GR
H8B H 0.5225 0.8744 0.2832 0.029 Uiso 1 1 calc GR
H8C H 0.6063 0.7695 0.3391 0.029 Uiso 1 1 calc GR
C12 C 0.30640(19) 0.3844(2) 0.51286(6) 0.0228(3) Uani 1 1 d .
H12A H 0.4219 0.3635 0.5235 0.034 Uiso 1 1 calc GR
H12B H 0.2412 0.3493 0.5465 0.034 Uiso 1 1 calc GR
H12C H 0.2889 0.5120 0.5040 0.034 Uiso 1 1 calc GR
C11 C 0.07587(18) 0.2935(2) 0.44024(7) 0.0219(3) Uani 1 1 d .
H11A H 0.0515 0.4201 0.4319 0.033 Uiso 1 1 calc GR
H11B H 0.0106 0.2517 0.4730 0.033 Uiso 1 1 calc GR
H11C H 0.0495 0.2219 0.4043 0.033 Uiso 1 1 calc GR
H2 H 0.2315(18) 0.527(2) 0.3663(7) 0.014(4) Uiso 1 1 d .

loop_
_atom_site_aniso_label
_atom_site_aniso_U_11
_atom_site_aniso_U_22
_atom_site_aniso_U_33
_atom_site_aniso_U_23
_atom_site_aniso_U_13
_atom_site_aniso_U_12
P1 0.01880(19) 0.0258(2) 0.0203(2) 0.00452(16) 0.00080(15) 0.00094(16)
O1 0.0342(7) 0.0296(6) 0.0304(6) -0.0083(5) -0.0104(5) -0.0017(5)
N2 0.0166(6) 0.0111(5) 0.0098(5) 0.0000(4) 0.0029(4) 0.0000(4)
N1 0.0162(5) 0.0126(5) 0.0095(5) 0.0009(4) 0.0027(4) 0.0013(4)
C3 0.0153(6) 0.0123(6) 0.0114(6) -0.0018(5) -0.0003(5) 0.0024(5)
C2 0.0162(6) 0.0127(6) 0.0120(6) -0.0011(5) 0.0021(5) 0.0014(5)
C4 0.0148(6) 0.0120(6) 0.0115(6) -0.0021(5) -0.0008(5) 0.0015(5)
C7 0.0181(7) 0.0148(6) 0.0118(6) 0.0036(5) 0.0048(5) 0.0019(5)
C9 0.0256(7) 0.0144(6) 0.0133(6) 0.0020(5) -0.0005(6) 0.0010(6)
C10 0.0208(7) 0.0138(6) 0.0127(6) 0.0026(5) 0.0059(5) -0.0017(5)
C5 0.0212(7) 0.0164(7) 0.0141(7) 0.0023(5) -0.0003(6) 0.0038(5)
C1 0.0228(7) 0.0125(6) 0.0189(7) -0.0014(5) 0.0062(6) -0.0001(5)
C6 0.0175(7) 0.0223(7) 0.0157(7) 0.0011(6) 0.0038(6) 0.0045(6)
C8 0.0199(7) 0.0170(7) 0.0215(7) 0.0023(6) 0.0013(6) -0.0029(6)
C12 0.0289(8) 0.0258(8) 0.0141(7) -0.0021(6) 0.0070(6) -0.0065(6)
C11 0.0201(7) 0.0242(7) 0.0219(7) 0.0043(6) 0.0053(6) -0.0011(6)

loop_
_atom_type_symbol
_atom_type_description
_atom_type_scat_dispersion_real
_atom_type_scat_dispersion_imag
_atom_type_scat_source
C C 0.0033 0.0016 'International Tables Vol C Tables 4.2.6.8 and 6.1.1.4'
H H 0.0000 0.0000 'International Tables Vol C Tables 4.2.6.8 and 6.1.1.4'
N N 0.0061 0.0033 'International Tables Vol C Tables 4.2.6.8 and 6.1.1.4'
O O 0.0106 0.0060 'International Tables Vol C Tables 4.2.6.8 and 6.1.1.4'
P P 0.1023 0.0942 'International Tables Vol C Tables 4.2.6.8 and 6.1.1.4'

loop_
_geom_angle_atom_site_label_1
_geom_angle_atom_site_label_2
_geom_angle_atom_site_label_3
_geom_angle
C2 N2 C4 108.71(10)
C2 N2 C10 125.56(11)
C4 N2 C10 125.59(11)
C3 N1 C7 126.32(10)
C2 N1 C3 108.73(11)
C2 N1 C7 124.77(11)
N1 C3 C6 123.01(11)
C4 C3 N1 106.94(11)
C4 C3 C6 130.05(12)
N2 C2 N1 108.91(11)
N2 C2 H2 125.7(9)
N1 C2 H2 125.3(9)
N2 C4 C5 123.11(11)
C3 C4 N2 106.72(11)
C3 C4 C5 130.16(12)
N1 C7 H7 108.0
N1 C7 C9 110.87(11)
N1 C7 C8 108.77(11)
C9 C7 H7 108.0
C9 C7 C8 113.08(11)
C8 C7 H7 108.0
C7 C9 H9A 109.5
C7 C9 H9B 109.5
C7 C9 H9C 109.5
H9A C9 H9B 109.5
H9A C9 H9C 109.5
H9B C9 H9C 109.5
N2 C10 H10 107.9
N2 C10 C12 109.67(11)
N2 C10 C11 110.68(11)
C12 C10 H10 107.9
C11 C10 H10 107.9
C11 C10 C12 112.50(12)
C4 C5 H5A 109.5
C4 C5 H5B 109.5
C4 C5 H5C 109.5
H5A C5 H5B 109.5
H5A C5 H5C 109.5
H5B C5 H5C 109.5
O1 C1 P1 177.82(13)
C3 C6 H6A 109.5
C3 C6 H6B 109.5
C3 C6 H6C 109.5
H6A C6 H6B 109.5
H6A C6 H6C 109.5
H6B C6 H6C 109.5
C7 C8 H8A 109.5
C7 C8 H8B 109.5
C7 C8 H8C 109.5
H8A C8 H8B 109.5
H8A C8 H8C 109.5
H8B C8 H8C 109.5
C10 C12 H12A 109.5
C10 C12 H12B 109.5
C10 C12 H12C 109.5
H12A C12 H12B 109.5
H12A C12 H12C 109.5
H12B C12 H12C 109.5
C10 C11 H11A 109.5
C10 C11 H11B 109.5
C10 C11 H11C 109.5
H11A C11 H11B 109.5
H11A C11 H11C 109.5
H11B C11 H11C 109.5

loop_
_geom_bond_atom_site_label_1
_geom_bond_atom_site_label_2
_geom_bond_distance
P1 C1 1.5987(16)
O1 C1 1.1979(19)
N2 C2 1.3317(17)
N2 C4 1.3955(16)
N2 C10 1.4919(16)
N1 C3 1.3904(17)
N1 C2 1.3350(16)
N1 C7 1.4875(16)
C3 C4 1.3632(18)
C3 C6 1.4918(18)
C2 H2 0.947(15)
C4 C5 1.4857(18)
C7 H7 1.0000
C7 C9 1.514(2)
C7 C8 1.523(2)
C9 H9A 0.9800
C9 H9B 0.9800
C9 H9C 0.9800
C10 H10 1.0000
C10 C12 1.520(2)
C10 C11 1.518(2)
C5 H5A 0.9800
C5 H5B 0.9800
C5 H5C 0.9800
C6 H6A 0.9800
C6 H6B 0.9800
C6 H6C 0.9800
C8 H8A 0.9800
C8 H8B 0.9800
C8 H8C 0.9800
C12 H12A 0.9800
C12 H12B 0.9800
C12 H12C 0.9800
C11 H11A 0.9800
C11 H11B 0.9800
C11 H11C 0.9800
